data_7240504
loop_
_publ_author_name
'Fotovi\'c, Luka'
'Stilinovic, Vladimir'

_publ_section_title
;
 Halogenide anions as halogen and hydrogen bond acceptors in
 iodopyridinium halogenides
;
_journal_name_full CrystEngComm
_journal_paper_doi 10.1039/D0CE00534G
_journal_year 2020
_chemical_formula_sum 'C5 H5 Cl I N'
_chemical_formula_weight 241.45
_space_group_crystal_system monoclinic
_space_group_IT_number 14
_space_group_name_Hall '-P 2yn'
_space_group_name_H-M_alt 'P 1 21/n 1'
_atom_sites_solution_hydrogens geom
_audit_creation_method SHELXL-2018/3
_audit_update_record
;
2020-04-07 deposited with the CCDC.	2020-05-11 downloaded from the CCDC.
;
_cell_angle_alpha 90
_cell_angle_beta 94.886(7)
_cell_angle_gamma 90
_cell_formula_units_Z 4
_cell_length_a 4.4564(3)
_cell_length_b 10.8438(7)
_cell_length_c 14.8824(11)
_cell_measurement_reflns_used 1443
_cell_measurement_temperature 298(2)
_cell_measurement_theta_max 38.2095
_cell_measurement_theta_min 3.9931
_cell_volume 716.57(9)
_computing_cell_refinement
;
CrysAlis RED, Oxford Diffraction Ltd.,
Version 1.171.32.29 (release 10-06-2008 CrysAlis171 .NET)
(compiled Jun 10 2008,16:49:55)
;
_computing_data_collection
;
CrysAlis CCD, Oxford Diffraction Ltd.,
Version 1.171.32.29 (release 10-06-2008 CrysAlis171 .NET)
(compiled Jun 10 2008,16:49:55)
;
_computing_data_reduction
;
CrysAlis RED, Oxford Diffraction Ltd.,
Version 1.171.32.29 (release 10-06-2008 CrysAlis171 .NET)
(compiled Jun 10 2008,16:49:55)
;
_computing_structure_refinement 'SHELXL-2018/3 (Sheldrick, 2018)'
_computing_structure_solution
;
G. M. Sheldrick, Acta Crystallogr., Sect. A: Found. Crystallogr., 2008, 64, 112-122.
;
_diffrn_ambient_temperature 298(2)
_diffrn_detector_area_resol_mean 16.3426
_diffrn_measured_fraction_theta_full 0.992
_diffrn_measured_fraction_theta_max 0.993
_diffrn_measurement_device_type
;
Oxford Diffraction Xcalibur CCD
diffractometer
;
_diffrn_measurement_method '\w scan'
_diffrn_radiation_type MoK\a
_diffrn_radiation_wavelength 0.71073
_diffrn_reflns_av_R_equivalents 0.1385
_diffrn_reflns_av_unetI/netI 0.1139
_diffrn_reflns_Laue_measured_fraction_full 0.992
_diffrn_reflns_Laue_measured_fraction_max 0.993
_diffrn_reflns_limit_h_max 5
_diffrn_reflns_limit_h_min -5
_diffrn_reflns_limit_k_max 13
_diffrn_reflns_limit_k_min -13
_diffrn_reflns_limit_l_max 18
_diffrn_reflns_limit_l_min -11
_diffrn_reflns_number 5186
_diffrn_reflns_point_group_measured_fraction_full 0.992
_diffrn_reflns_point_group_measured_fraction_max 0.993
_diffrn_reflns_theta_full 25.242
_diffrn_reflns_theta_max 26.991
_diffrn_reflns_theta_min 4.002
_diffrn_source 'Enhance (Mo) X-ray Source'
_exptl_absorpt_coefficient_mu 4.738
_exptl_absorpt_correction_T_max 1.00000
_exptl_absorpt_correction_T_min 0.13277
_exptl_absorpt_correction_type multi-scan
_exptl_absorpt_process_details
;
CrysAlis RED, Oxford Diffraction Ltd.,
Version 1.171.32.29 (release 10-06-2008 CrysAlis171 .NET)
(compiled Jun 10 2008,16:49:55)
Empirical absorption correction using spherical harmonics,
 implemented in SCALE3 ABSPACK scaling algorithm.
;
_exptl_crystal_colour colorless
_exptl_crystal_density_diffrn 2.238
_exptl_crystal_description block
_exptl_crystal_F_000 448
_exptl_crystal_size_max 0.28
_exptl_crystal_size_mid 0.25
_exptl_crystal_size_min 0.22
_refine_diff_density_max 0.885
_refine_diff_density_min -0.653
_refine_diff_density_rms 0.131
_refine_ls_extinction_method none
_refine_ls_goodness_of_fit_ref 0.800
_refine_ls_hydrogen_treatment constr
_refine_ls_matrix_type full
_refine_ls_number_parameters 73
_refine_ls_number_reflns 1550
_refine_ls_number_restraints 20
_refine_ls_restrained_S_all 0.797
_refine_ls_R_factor_all 0.0883
_refine_ls_R_factor_gt 0.0413
_refine_ls_shift/su_max 0.000
_refine_ls_shift/su_mean 0.000
_refine_ls_structure_factor_coef Fsqd
_refine_ls_weighting_details 'w=1/[\s^2^(Fo^2^)+(0.0155P)^2^] where P=(Fo^2^+2Fc^2^)/3'
_refine_ls_weighting_scheme calc
_refine_ls_wR_factor_gt 0.0748
_refine_ls_wR_factor_ref 0.0836
_reflns_Friedel_coverage 0.000
_reflns_number_gt 883
_reflns_number_total 1550
_reflns_threshold_expression 'I > 2\s(I)'
_cod_data_source_file d0ce00534g2.cif
_cod_data_source_block 2-IPyHCl
_cod_original_sg_symbol_H-M 'P 21/n'
_cod_database_code 7240504
_shelx_shelxl_version_number 2018/3
_shelx_space_group_comment
;
The symmetry employed for this shelxl refinement is uniquely defined
by the following loop, which should always be used as a source of
symmetry information in preference to the above space-group names.
They are only intended as comments.
;

loop_
_space_group_symop_operation_xyz
'x, y, z'
'-x+1/2, y+1/2, -z+1/2'
'-x, -y, -z'
'x-1/2, -y-1/2, z-1/2'

loop_
_atom_site_label
_atom_site_type_symbol
_atom_site_fract_x
_atom_site_fract_y
_atom_site_fract_z
_atom_site_U_iso_or_equiv
_atom_site_adp_type
_atom_site_occupancy
_atom_site_site_symmetry_order
_atom_site_calc_flag
_atom_site_refinement_flags_posn
_atom_site_refinement_flags_adp
_atom_site_refinement_flags_occupancy
_atom_site_disorder_assembly
_atom_site_disorder_group
I1 I 0.55398(10) -0.03734(5) 0.85787(3) 0.05882(19) Uani 1 1 d . . . . .
Cl1 Cl 0.0646(5) 0.18139(17) 0.67268(11) 0.0703(6) Uani 1 1 d . . . . .
N1 N 0.5204(13) 0.2352(6) 0.8281(3) 0.0557(16) Uani 1 1 d . . . . .
H1 H 0.393098 0.212828 0.784445 0.067 Uiso 1 1 calc R U . . .
C4 C 0.9112(19) 0.3073(8) 0.9652(5) 0.081(3) Uani 1 1 d . U . . .
H4 H 1.039500 0.332536 1.014381 0.097 Uiso 1 1 calc R U . . .
C2 C 0.6597(15) 0.1474(6) 0.8820(4) 0.0512(18) Uani 1 1 d . . . . .
C3 C 0.8578(15) 0.1845(7) 0.9511(4) 0.065(2) Uani 1 1 d . U . . .
H3 H 0.956890 0.126375 0.988760 0.078 Uiso 1 1 calc R U . . .
C6 C 0.5751(17) 0.3532(8) 0.8410(4) 0.068(2) Uani 1 1 d . U . . .
H6 H 0.472219 0.410461 0.803372 0.082 Uiso 1 1 calc R U . . .
C5 C 0.7776(18) 0.3939(8) 0.9077(5) 0.081(2) Uani 1 1 d . U . . .
H5 H 0.824030 0.477222 0.914107 0.098 Uiso 1 1 calc R U . . .

loop_
_atom_site_aniso_label
_atom_site_aniso_U_11
_atom_site_aniso_U_22
_atom_site_aniso_U_33
_atom_site_aniso_U_23
_atom_site_aniso_U_13
_atom_site_aniso_U_12
I1 0.0629(3) 0.0564(3) 0.0538(3) -0.0017(2) -0.0143(2) 0.0005(3)
Cl1 0.0827(14) 0.0592(13) 0.0634(11) 0.0009(10) -0.0273(9) -0.0020(11)
N1 0.063(4) 0.061(4) 0.040(3) 0.001(3) -0.015(3) -0.001(3)
C4 0.114(7) 0.056(5) 0.067(5) -0.002(4) -0.029(4) -0.012(5)
C2 0.056(4) 0.049(5) 0.047(4) 0.009(3) -0.002(3) 0.014(4)
C3 0.067(5) 0.066(6) 0.058(4) -0.001(4) -0.022(4) 0.002(4)
C6 0.087(6) 0.064(6) 0.050(5) 0.006(4) -0.009(4) 0.008(4)
C5 0.098(6) 0.065(5) 0.077(5) -0.003(5) -0.013(4) -0.020(5)

loop_
_atom_type_symbol
_atom_type_description
_atom_type_scat_dispersion_real
_atom_type_scat_dispersion_imag
_atom_type_scat_source
C C 0.0033 0.0016 'International Tables Vol C Tables 4.2.6.8 and 6.1.1.4'
H H 0.0000 0.0000 'International Tables Vol C Tables 4.2.6.8 and 6.1.1.4'
N N 0.0061 0.0033 'International Tables Vol C Tables 4.2.6.8 and 6.1.1.4'
Cl Cl 0.1484 0.1585 'International Tables Vol C Tables 4.2.6.8 and 6.1.1.4'
I I -0.4742 1.8119 'International Tables Vol C Tables 4.2.6.8 and 6.1.1.4'

loop_
_geom_angle_atom_site_label_1
_geom_angle_atom_site_label_2
_geom_angle_atom_site_label_3
_geom_angle
_geom_angle_site_symmetry_1
_geom_angle_site_symmetry_3
_geom_angle_publ_flag
C6 N1 C2 121.7(6) . . ?
C6 N1 H1 119.1 . . ?
C2 N1 H1 119.1 . . ?
C3 C4 C5 120.7(7) . . ?
C3 C4 H4 119.7 . . ?
C5 C4 H4 119.7 . . ?
C3 C2 N1 118.3(7) . . ?
C3 C2 I1 122.6(5) . . ?
N1 C2 I1 119.1(5) . . ?
C2 C3 C4 119.9(7) . . ?
C2 C3 H3 120.0 . . ?
C4 C3 H3 120.0 . . ?
N1 C6 C5 121.8(7) . . ?
N1 C6 H6 119.1 . . ?
C5 C6 H6 119.1 . . ?
C6 C5 C4 117.4(8) . . ?
C6 C5 H5 121.3 . . ?
C4 C5 H5 121.3 . . ?

loop_
_geom_bond_atom_site_label_1
_geom_bond_atom_site_label_2
_geom_bond_distance
_geom_bond_site_symmetry_2
_geom_bond_publ_flag
I1 C2 2.082(7) . ?
N1 C6 1.314(9) . ?
N1 C2 1.360(8) . ?
N1 H1 0.8600 . ?
C4 C3 1.366(10) . ?
C4 C5 1.372(10) . ?
C4 H4 0.9300 . ?
C2 C3 1.358(8) . ?
C3 H3 0.9300 . ?
C6 C5 1.357(8) . ?
C6 H6 0.9300 . ?
C5 H5 0.9300 . ?

loop_
_geom_torsion_atom_site_label_1
_geom_torsion_atom_site_label_2
_geom_torsion_atom_site_label_3
_geom_torsion_atom_site_label_4
_geom_torsion
_geom_torsion_site_symmetry_1
_geom_torsion_site_symmetry_2
_geom_torsion_site_symmetry_3
_geom_torsion_site_symmetry_4
_geom_torsion_publ_flag
C6 N1 C2 C3 0.6(10) . . . . ?
C6 N1 C2 I1 179.0(5) . . . . ?
N1 C2 C3 C4 0.3(11) . . . . ?
I1 C2 C3 C4 -178.0(6) . . . . ?
C5 C4 C3 C2 -3.1(13) . . . . ?
C2 N1 C6 C5 1.2(12) . . . . ?
N1 C6 C5 C4 -3.9(13) . . . . ?
C3 C4 C5 C6 4.8(14) . . . . ?
